data_4074326
loop_
_publ_author_name
'Brym, Markus'
'Francis, Matthew D.'
'Jin, Guoxia'
'Jones, Cameron'
'Mills, David P.'
'Stasch, Andreas'

_publ_section_title
;
 Facile Transformations of a 1,3,5-Triphosphacyclohexadienyl Anion within
 the Coordination Sphere of Group 13 and 14 Elements:&#x00A0; Synthesis of
 1,3-Diphosphacyclopentadienyl Complexes and Phosphaorganometallic Cage
 Compounds
;
_journal_issue 20
_journal_name_full Organometallics
_journal_page_first 4799
_journal_paper_doi 10.1021/om0605581
_journal_volume 25
_journal_year 2006
_chemical_formula_sum 'C15 H27 P2 Tl'
_chemical_formula_weight 473.68
_chemical_name_systematic
; 
 ? 
;
_space_group_IT_number 15
_symmetry_cell_setting monoclinic
_symmetry_space_group_name_Hall '-C 2yc'
_symmetry_space_group_name_H-M 'C 1 2/c 1'
_atom_sites_solution_hydrogens geom
_atom_sites_solution_primary direct
_atom_sites_solution_secondary difmap
_audit_creation_method SHELXL-97
_cell_angle_alpha 90.00
_cell_angle_beta 97.78(3)
_cell_angle_gamma 90.00
_cell_formula_units_Z 16
_cell_length_a 34.278(7)
_cell_length_b 18.508(4)
_cell_length_c 11.287(2)
_cell_measurement_temperature 150(2)
_cell_volume 7095(3)
_computing_structure_refinement 'SHELXL-97 (Sheldrick, 1997)'
_computing_structure_solution 'SHELXS-97 (Sheldrick, 1990)'
_diffrn_ambient_temperature 150(2)
_diffrn_measured_fraction_theta_full 0.995
_diffrn_measured_fraction_theta_max 0.995
_diffrn_measurement_device_type 'Nonius Kappa CCD'
_diffrn_radiation_monochromator graphite
_diffrn_radiation_source 'fine-focus sealed tube'
_diffrn_radiation_type MoK\a
_diffrn_radiation_wavelength 0.71073
_diffrn_reflns_av_R_equivalents 0.1065
_diffrn_reflns_av_sigmaI/netI 0.0977
_diffrn_reflns_limit_h_max 40
_diffrn_reflns_limit_h_min -40
_diffrn_reflns_limit_k_max 21
_diffrn_reflns_limit_k_min -21
_diffrn_reflns_limit_l_max 13
_diffrn_reflns_limit_l_min -13
_diffrn_reflns_number 19355
_diffrn_reflns_theta_full 25.00
_diffrn_reflns_theta_max 25.00
_diffrn_reflns_theta_min 2.94
_exptl_absorpt_coefficient_mu 9.271
_exptl_absorpt_correction_T_max 0.654
_exptl_absorpt_correction_T_min 0.457
_exptl_absorpt_correction_type multi-scan
_exptl_absorpt_process_details 'Sortav (Blessing, 1995)'
_exptl_crystal_colour yellow
_exptl_crystal_density_diffrn 1.774
_exptl_crystal_density_method 'not measured'
_exptl_crystal_description block
_exptl_crystal_F_000 3648
_exptl_crystal_size_max 0.10
_exptl_crystal_size_mid 0.05
_exptl_crystal_size_min 0.05
_refine_diff_density_max 3.201
_refine_diff_density_min -2.379
_refine_diff_density_rms 0.339
_refine_ls_extinction_method none
_refine_ls_goodness_of_fit_ref 1.119
_refine_ls_hydrogen_treatment constr
_refine_ls_matrix_type full
_refine_ls_number_parameters 335
_refine_ls_number_reflns 6221
_refine_ls_number_restraints 0
_refine_ls_restrained_S_all 1.119
_refine_ls_R_factor_all 0.1201
_refine_ls_R_factor_gt 0.0854
_refine_ls_shift/su_max 0.000
_refine_ls_shift/su_mean 0.000
_refine_ls_structure_factor_coef Fsqd
_refine_ls_weighting_details 'calc w=1/[\s^2^(Fo^2^)+(0.0844P)^2^+260.2750P] where P=(Fo^2^+2Fc^2^)/3'
_refine_ls_weighting_scheme calc
_refine_ls_wR_factor_gt 0.1904
_refine_ls_wR_factor_ref 0.2077
_reflns_number_gt 4516
_reflns_number_total 6221
_reflns_threshold_expression >2sigma(I)
_cod_data_source_file om0605581si20060628_061253.cif
_cod_data_source_block compound4
_cod_original_cell_volume 7095(2)
_cod_original_sg_symbol_H-M C2/c
_cod_database_code 4074326

loop_
_symmetry_equiv_pos_as_xyz
'x, y, z'
'-x, y, -z+1/2'
'x+1/2, y+1/2, z'
'-x+1/2, y+1/2, -z+1/2'
'-x, -y, -z'
'x, -y, z-1/2'
'-x+1/2, -y+1/2, -z'
'x+1/2, -y+1/2, z-1/2'

loop_
_atom_site_label
_atom_site_type_symbol
_atom_site_fract_x
_atom_site_fract_y
_atom_site_fract_z
_atom_site_U_iso_or_equiv
_atom_site_adp_type
_atom_site_occupancy
_atom_site_symmetry_multiplicity
_atom_site_calc_flag
_atom_site_refinement_flags
Tl1 Tl 0.28600(2) 0.52303(4) 0.07158(6) 0.0349(3) Uani 1 1 d .
Tl2 Tl 0.5000 0.19639(5) 0.2500 0.0318(3) Uani 1 2 d S
Tl3 Tl 0.5000 0.21952(5) -0.2500 0.0357(3) Uani 1 2 d S
P1 P 0.31986(13) 0.5500(2) -0.1750(4) 0.0282(10) Uani 1 1 d .
P2 P 0.27049(13) 0.4219(2) -0.1583(4) 0.0275(10) Uani 1 1 d .
P3 P 0.46625(13) 0.2565(2) -0.0065(4) 0.0247(9) Uani 1 1 d .
P4 P 0.51908(13) 0.1318(2) -0.0041(4) 0.0247(9) Uani 1 1 d .
C1 C 0.3187(5) 0.4567(8) -0.1465(16) 0.029(4) Uiso 1 1 d .
C2 C 0.2679(5) 0.5680(8) -0.2059(15) 0.027(4) Uani 1 1 d .
C3 C 0.2428(4) 0.5057(9) -0.1936(15) 0.024(3) Uani 1 1 d .
C4 C 0.3542(5) 0.4108(10) -0.1199(15) 0.035(4) Uani 1 1 d .
C5 C 0.3820(7) 0.4242(14) -0.212(2) 0.068(7) Uani 1 1 d .
H5A H 0.3667 0.4283 -0.2917 0.102 Uiso 1 1 calc R
H5B H 0.4005 0.3838 -0.2113 0.102 Uiso 1 1 calc R
H5C H 0.3967 0.4691 -0.1926 0.102 Uiso 1 1 calc R
C6 C 0.3758(8) 0.4326(16) 0.004(2) 0.076(8) Uani 1 1 d .
H6A H 0.3850 0.4826 0.0006 0.114 Uiso 1 1 calc R
H6B H 0.3984 0.4006 0.0252 0.114 Uiso 1 1 calc R
H6C H 0.3577 0.4284 0.0635 0.114 Uiso 1 1 calc R
C7 C 0.3451(7) 0.3316(12) -0.114(2) 0.065(7) Uani 1 1 d .
H7A H 0.3290 0.3230 -0.0501 0.098 Uiso 1 1 calc R
H7B H 0.3697 0.3043 -0.0977 0.098 Uiso 1 1 calc R
H7C H 0.3307 0.3160 -0.1907 0.098 Uiso 1 1 calc R
C8 C 0.2567(5) 0.6464(8) -0.2285(16) 0.033(4) Uani 1 1 d .
C9 C 0.2276(6) 0.6572(10) -0.3448(17) 0.044(5) Uani 1 1 d .
H9A H 0.2372 0.6311 -0.4106 0.066 Uiso 1 1 calc R
H9B H 0.2255 0.7087 -0.3641 0.066 Uiso 1 1 calc R
H9C H 0.2016 0.6384 -0.3332 0.066 Uiso 1 1 calc R
C10 C 0.2408(8) 0.6816(11) -0.120(2) 0.067(8) Uani 1 1 d .
H10A H 0.2158 0.6590 -0.1081 0.100 Uiso 1 1 calc R
H10B H 0.2367 0.7334 -0.1347 0.100 Uiso 1 1 calc R
H10C H 0.2600 0.6748 -0.0480 0.100 Uiso 1 1 calc R
C11 C 0.2929(7) 0.6920(10) -0.256(2) 0.063(7) Uani 1 1 d .
H11A H 0.3108 0.6999 -0.1821 0.094 Uiso 1 1 calc R
H11B H 0.2837 0.7387 -0.2903 0.094 Uiso 1 1 calc R
H11C H 0.3067 0.6659 -0.3136 0.094 Uiso 1 1 calc R
C12 C 0.1979(5) 0.4924(10) -0.2200(17) 0.037(4) Uani 1 1 d .
C13 C 0.1854(6) 0.4219(11) -0.1700(18) 0.049(5) Uani 1 1 d .
H13A H 0.1568 0.4166 -0.1883 0.073 Uiso 1 1 calc R
H13B H 0.1930 0.4213 -0.0831 0.073 Uiso 1 1 calc R
H13C H 0.1983 0.3818 -0.2060 0.073 Uiso 1 1 calc R
C14 C 0.1871(6) 0.4874(11) -0.3580(19) 0.045(5) Uani 1 1 d .
H14A H 0.2013 0.4469 -0.3882 0.067 Uiso 1 1 calc R
H14B H 0.1946 0.5325 -0.3947 0.067 Uiso 1 1 calc R
H14C H 0.1587 0.4798 -0.3780 0.067 Uiso 1 1 calc R
C15 C 0.1736(7) 0.5505(13) -0.1714(19) 0.060(6) Uani 1 1 d .
H15A H 0.1456 0.5398 -0.1935 0.090 Uiso 1 1 calc R
H15B H 0.1797 0.5974 -0.2050 0.090 Uiso 1 1 calc R
H15C H 0.1798 0.5522 -0.0841 0.090 Uiso 1 1 calc R
C16 C 0.4706(5) 0.1618(8) -0.0180(15) 0.026(3) Uiso 1 1 d .
C17 C 0.5173(5) 0.2769(8) 0.0171(14) 0.026(4) Uani 1 1 d .
C18 C 0.5441(4) 0.2177(8) 0.0193(13) 0.022(3) Uani 1 1 d .
C19 C 0.4354(4) 0.1101(8) -0.0373(16) 0.027(4) Uani 1 1 d .
C20 C 0.3970(5) 0.1512(10) -0.064(2) 0.051(6) Uani 1 1 d .
H20A H 0.3943 0.1845 0.0012 0.077 Uiso 1 1 calc R
H20B H 0.3750 0.1170 -0.0735 0.077 Uiso 1 1 calc R
H20C H 0.3970 0.1785 -0.1388 0.077 Uiso 1 1 calc R
C21 C 0.4406(6) 0.0590(9) -0.1421(15) 0.038(5) Uani 1 1 d .
H21A H 0.4424 0.0876 -0.2142 0.057 Uiso 1 1 calc R
H21B H 0.4179 0.0265 -0.1565 0.057 Uiso 1 1 calc R
H21C H 0.4647 0.0306 -0.1221 0.057 Uiso 1 1 calc R
C22 C 0.4343(6) 0.0659(9) 0.0787(16) 0.036(4) Uani 1 1 d .
H22A H 0.4587 0.0380 0.0966 0.054 Uiso 1 1 calc R
H22B H 0.4117 0.0329 0.0678 0.054 Uiso 1 1 calc R
H22C H 0.4317 0.0989 0.1451 0.054 Uiso 1 1 calc R
C23 C 0.5273(5) 0.3604(8) 0.0300(16) 0.028(4) Uani 1 1 d .
C24 C 0.4915(6) 0.4020(9) 0.0625(19) 0.042(5) Uani 1 1 d .
H24A H 0.4978 0.4536 0.0686 0.063 Uiso 1 1 calc R
H24B H 0.4850 0.3845 0.1393 0.063 Uiso 1 1 calc R
H24C H 0.4691 0.3944 0.0003 0.063 Uiso 1 1 calc R
C25 C 0.5379(7) 0.3922(9) -0.0873(19) 0.048(5) Uani 1 1 d .
H25A H 0.5168 0.3813 -0.1525 0.073 Uiso 1 1 calc R
H25B H 0.5626 0.3708 -0.1052 0.073 Uiso 1 1 calc R
H25C H 0.5410 0.4446 -0.0791 0.073 Uiso 1 1 calc R
C26 C 0.5603(6) 0.3769(10) 0.1354(17) 0.040(5) Uani 1 1 d .
H26A H 0.5861 0.3671 0.1104 0.060 Uiso 1 1 calc R
H26B H 0.5567 0.3461 0.2038 0.060 Uiso 1 1 calc R
H26C H 0.5589 0.4278 0.1584 0.060 Uiso 1 1 calc R
C27 C 0.5890(5) 0.2133(9) 0.0366(16) 0.033(4) Uani 1 1 d .
C28 C 0.6099(5) 0.2678(10) -0.0335(17) 0.037(4) Uani 1 1 d .
H28A H 0.6008 0.2621 -0.1191 0.056 Uiso 1 1 calc R
H28B H 0.6384 0.2598 -0.0181 0.056 Uiso 1 1 calc R
H28C H 0.6038 0.3168 -0.0086 0.056 Uiso 1 1 calc R
C29 C 0.6023(6) 0.1384(10) -0.006(2) 0.052(6) Uani 1 1 d .
H29A H 0.5989 0.1018 0.0546 0.078 Uiso 1 1 calc R
H29B H 0.6301 0.1407 -0.0178 0.078 Uiso 1 1 calc R
H29C H 0.5862 0.1255 -0.0815 0.078 Uiso 1 1 calc R
C30 C 0.6043(5) 0.2158(10) 0.1698(15) 0.036(4) Uani 1 1 d .
H30A H 0.5962 0.2613 0.2036 0.054 Uiso 1 1 calc R
H30B H 0.6331 0.2126 0.1813 0.054 Uiso 1 1 calc R
H30C H 0.5934 0.1751 0.2101 0.054 Uiso 1 1 calc R

loop_
_atom_site_aniso_label
_atom_site_aniso_U_11
_atom_site_aniso_U_22
_atom_site_aniso_U_33
_atom_site_aniso_U_23
_atom_site_aniso_U_13
_atom_site_aniso_U_12
Tl1 0.0401(5) 0.0461(5) 0.0182(4) -0.0012(3) 0.0031(3) 0.0019(3)
Tl2 0.0418(6) 0.0405(6) 0.0126(5) 0.000 0.0023(4) 0.000
Tl3 0.0517(7) 0.0422(6) 0.0133(5) 0.000 0.0052(4) 0.000
P1 0.031(2) 0.031(2) 0.022(2) 0.0014(18) 0.0033(19) -0.0006(17)
P2 0.029(2) 0.034(2) 0.019(2) 0.0019(17) 0.0008(18) -0.0012(17)
P3 0.034(2) 0.022(2) 0.017(2) 0.0010(16) 0.0009(19) 0.0033(17)
P4 0.034(2) 0.022(2) 0.018(2) 0.0012(16) 0.0027(18) 0.0035(16)
C2 0.025(9) 0.031(9) 0.025(10) 0.003(7) 0.002(7) -0.002(7)
C3 0.006(7) 0.050(10) 0.016(9) -0.001(7) -0.002(6) -0.002(6)
C4 0.030(10) 0.058(12) 0.014(9) 0.008(8) -0.008(7) 0.005(8)
C5 0.048(14) 0.087(17) 0.073(18) -0.014(14) 0.025(13) 0.025(12)
C6 0.071(17) 0.12(2) 0.037(15) -0.001(13) -0.008(12) 0.043(15)
C7 0.053(15) 0.065(15) 0.076(19) 0.019(13) 0.004(13) 0.023(11)
C8 0.044(11) 0.024(9) 0.029(11) -0.001(7) 0.003(8) -0.001(7)
C9 0.060(13) 0.043(11) 0.028(11) 0.003(8) 0.005(10) 0.004(9)
C10 0.096(19) 0.046(12) 0.048(15) -0.027(10) -0.026(13) 0.031(12)
C11 0.065(16) 0.032(11) 0.09(2) 0.014(11) 0.004(14) -0.015(10)
C12 0.030(10) 0.057(11) 0.020(10) 0.001(8) -0.007(8) 0.001(8)
C13 0.049(13) 0.061(13) 0.035(13) -0.009(9) -0.002(10) -0.005(10)
C14 0.022(10) 0.066(13) 0.044(13) -0.005(10) -0.003(9) 0.004(8)
C15 0.077(17) 0.082(16) 0.023(12) 0.008(10) 0.016(11) 0.028(13)
C17 0.052(11) 0.021(8) 0.005(8) 0.002(6) 0.008(7) -0.002(7)
C18 0.020(8) 0.040(9) 0.007(8) -0.007(6) -0.001(6) 0.000(7)
C19 0.015(8) 0.024(8) 0.044(11) -0.006(7) 0.007(7) -0.005(6)
C20 0.025(10) 0.032(10) 0.093(19) 0.007(10) -0.003(11) 0.001(7)
C21 0.046(11) 0.044(10) 0.020(10) 0.000(8) -0.014(8) -0.028(8)
C22 0.054(12) 0.032(9) 0.026(10) 0.009(7) 0.017(9) -0.013(8)
C23 0.040(10) 0.016(8) 0.028(10) 0.005(6) 0.005(8) 0.004(6)
C24 0.056(13) 0.029(9) 0.044(13) -0.009(8) 0.021(10) -0.009(8)
C25 0.073(15) 0.024(9) 0.052(14) -0.007(8) 0.024(11) -0.005(9)
C26 0.042(11) 0.052(11) 0.025(11) -0.012(8) 0.003(9) -0.010(9)
C27 0.017(9) 0.046(10) 0.033(11) 0.008(8) -0.010(8) -0.005(7)
C28 0.031(10) 0.056(12) 0.028(11) 0.006(8) 0.011(8) 0.002(8)
C29 0.031(11) 0.045(12) 0.083(18) -0.012(11) 0.017(11) 0.005(8)
C30 0.032(10) 0.046(10) 0.024(10) 0.006(8) -0.013(8) -0.008(8)

loop_
_atom_type_symbol
_atom_type_description
_atom_type_scat_dispersion_real
_atom_type_scat_dispersion_imag
_atom_type_scat_source
C C 0.0033 0.0016 'International Tables Vol C Tables 4.2.6.8 and 6.1.1.4'
H H 0.0000 0.0000 'International Tables Vol C Tables 4.2.6.8 and 6.1.1.4'
P P 0.1023 0.0942 'International Tables Vol C Tables 4.2.6.8 and 6.1.1.4'
Tl Tl -2.8358 9.6688 'International Tables Vol C Tables 4.2.6.8 and 6.1.1.4'

loop_
_geom_angle_atom_site_label_1
_geom_angle_atom_site_label_2
_geom_angle_atom_site_label_3
_geom_angle
_geom_angle_site_symmetry_1
_geom_angle_site_symmetry_3
P2 Tl1 P1 54.74(11) . .
P2 Tl1 P1 118.38(11) . 6_566
P1 Tl1 P1 134.93(14) . 6_566
P3 Tl2 P3 138.88(15) 2_655 .
P3 Tl3 P3 155.24(14) . 2_654
P3 Tl3 P4 142.91(11) . 2_654
P3 Tl3 P4 54.51(10) 2_654 2_654
P3 Tl3 P4 54.51(10) . .
P3 Tl3 P4 142.91(11) 2_654 .
P4 Tl3 P4 119.16(15) 2_654 .
C1 P1 C2 99.9(8) . .
C1 P1 Tl1 70.6(6) . .
C2 P1 Tl1 74.4(5) . .
C1 P1 Tl1 74.8(6) . 6_565
C2 P1 Tl1 71.3(5) . 6_565
Tl1 P1 Tl1 125.13(14) . 6_565
C1 P2 C3 99.2(7) . .
C1 P2 Tl1 70.9(6) . .
C3 P2 Tl1 72.8(5) . .
C16 P3 C17 97.5(7) . .
C16 P3 Tl2 72.2(6) . .
C17 P3 Tl2 73.0(5) . .
C16 P3 Tl3 71.4(6) . .
C17 P3 Tl3 73.2(5) . .
Tl2 P3 Tl3 125.44(13) . .
C16 P4 C18 99.4(7) . .
C16 P4 Tl3 71.4(6) . .
C18 P4 Tl3 73.7(5) . .
C4 C1 P1 124.2(12) . .
C4 C1 P2 122.9(12) . .
P1 C1 P2 112.9(9) . .
C3 C2 C8 129.5(15) . .
C3 C2 P1 114.6(11) . .
C8 C2 P1 115.6(11) . .
C2 C3 C12 133.7(15) . .
C2 C3 P2 113.3(11) . .
C12 C3 P2 112.3(12) . .
C1 C4 C7 113.5(16) . .
C1 C4 C5 110.0(15) . .
C7 C4 C5 110.0(18) . .
C1 C4 C6 108.3(16) . .
C7 C4 C6 107.0(18) . .
C5 C4 C6 108.0(18) . .
C2 C8 C9 112.7(14) . .
C2 C8 C10 112.2(15) . .
C9 C8 C10 111.2(16) . .
C2 C8 C11 111.1(15) . .
C9 C8 C11 101.4(16) . .
C10 C8 C11 107.6(17) . .
C15 C12 C13 106.4(18) . .
C15 C12 C3 113.6(17) . .
C13 C12 C3 113.0(15) . .
C15 C12 C14 109.8(15) . .
C13 C12 C14 106.4(15) . .
C3 C12 C14 107.3(15) . .
C19 C16 P4 122.6(11) . .
C19 C16 P3 124.0(11) . .
P4 C16 P3 113.4(9) . .
C18 C17 C23 127.9(15) . .
C18 C17 P3 117.4(11) . .
C23 C17 P3 114.7(11) . .
C17 C18 C27 132.7(14) . .
C17 C18 P4 112.3(11) . .
C27 C18 P4 115.0(11) . .
C20 C19 C16 111.1(13) . .
C20 C19 C21 109.8(16) . .
C16 C19 C21 108.8(13) . .
C20 C19 C22 108.4(15) . .
C16 C19 C22 108.6(14) . .
C21 C19 C22 110.1(13) . .
C24 C23 C25 107.6(14) . .
C24 C23 C26 103.9(14) . .
C25 C23 C26 110.7(15) . .
C24 C23 C17 109.9(14) . .
C25 C23 C17 111.6(13) . .
C26 C23 C17 112.8(13) . .
C28 C27 C30 111.8(14) . .
C28 C27 C18 115.8(14) . .
C30 C27 C18 109.2(15) . .
C28 C27 C29 104.7(16) . .
C30 C27 C29 104.9(15) . .
C18 C27 C29 109.8(14) . .

loop_
_geom_bond_atom_site_label_1
_geom_bond_atom_site_label_2
_geom_bond_distance
_geom_bond_site_symmetry_2
Tl1 P2 3.185(4) .
Tl1 P1 3.197(5) .
Tl1 P1 3.234(5) 6_566
Tl2 P3 3.171(4) 2_655
Tl2 P3 3.171(4) .
Tl3 P3 3.197(4) .
Tl3 P3 3.197(4) 2_654
Tl3 P4 3.205(4) 2_654
Tl3 P4 3.205(4) .
P1 C1 1.758(16) .
P1 C2 1.800(16) .
P1 Tl1 3.234(5) 6_565
P2 C1 1.762(17) .
P2 C3 1.833(16) .
P3 C16 1.766(16) .
P3 C17 1.774(19) .
P4 C16 1.740(16) .
P4 C18 1.809(16) .
C1 C4 1.48(2) .
C2 C3 1.46(2) .
C2 C8 1.51(2) .
C3 C12 1.55(2) .
C4 C7 1.50(3) .
C4 C5 1.52(3) .
C4 C6 1.54(3) .
C8 C9 1.55(3) .
C8 C10 1.55(3) .
C8 C11 1.57(3) .
C12 C15 1.51(3) .
C12 C13 1.51(3) .
C12 C14 1.55(3) .
C16 C19 1.53(2) .
C17 C18 1.43(2) .
C17 C23 1.59(2) .
C18 C27 1.53(2) .
C19 C20 1.51(2) .
C19 C21 1.54(2) .
C19 C22 1.55(2) .
C23 C24 1.53(2) .
C23 C25 1.54(3) .
C23 C26 1.56(2) .
C27 C28 1.52(2) .
C27 C30 1.52(2) .
C27 C29 1.56(3) .
